data_7243818
loop_
_publ_author_name
'Liu, Rui'
'Jiang, Yansong'
'Gong, Yiran'
'Fu, Yu'
'Shen, Jieyu'
'Wang, Li'
'Fan, Yong'
'Guo, Yupeng'
'Xu, Jianing'

_publ_section_title
;
 Two scandium-based coordination polymers: rapid ultrasound-assisted
 synthesis, crystal transformation, and catalytic properties
;
_journal_issue 44
_journal_name_full CrystEngComm
_journal_page_first 7813
_journal_page_last 7821
_journal_paper_doi 10.1039/D1CE01206A
_journal_volume 23
_journal_year 2021
_chemical_formula_sum 'C3 H12 O12 Sc'
_chemical_formula_weight 285.09
_space_group_crystal_system triclinic
_space_group_IT_number 2
_space_group_name_Hall '-P 1'
_space_group_name_H-M_alt 'P -1'
_atom_sites_solution_hydrogens difmap
_audit_creation_method SHELXL-2014/7
_audit_update_record
;
2021-02-09 deposited with the CCDC.	2021-10-06 downloaded from the CCDC.
;
_cell_angle_alpha 65.082(2)
_cell_angle_beta 76.419(2)
_cell_angle_gamma 73.429(2)
_cell_formula_units_Z 2
_cell_length_a 7.8876(5)
_cell_length_b 8.3604(6)
_cell_length_c 9.6680(7)
_cell_measurement_reflns_used 5795
_cell_measurement_temperature 298(2)
_cell_measurement_theta_max 25.439
_cell_measurement_theta_min 2.343
_cell_volume 549.34(7)
_computing_structure_refinement 'SHELXL-2014/7 (Sheldrick, 2014)'
_diffrn_ambient_temperature 298(2)
_diffrn_measured_fraction_theta_full 0.956
_diffrn_measured_fraction_theta_max 0.953
_diffrn_measurement_device_type BrukerD8venture
_diffrn_radiation_type MoK\a
_diffrn_radiation_wavelength 0.71073
_diffrn_reflns_av_R_equivalents 0.0575
_diffrn_reflns_av_unetI/netI 0.0578
_diffrn_reflns_Laue_measured_fraction_full 0.956
_diffrn_reflns_Laue_measured_fraction_max 0.953
_diffrn_reflns_limit_h_max 9
_diffrn_reflns_limit_h_min -9
_diffrn_reflns_limit_k_max 10
_diffrn_reflns_limit_k_min -10
_diffrn_reflns_limit_l_max 11
_diffrn_reflns_limit_l_min -10
_diffrn_reflns_number 5795
_diffrn_reflns_point_group_measured_fraction_full 0.956
_diffrn_reflns_point_group_measured_fraction_max 0.953
_diffrn_reflns_theta_full 25.242
_diffrn_reflns_theta_max 25.439
_diffrn_reflns_theta_min 2.343
_exptl_absorpt_coefficient_mu 0.725
_exptl_absorpt_correction_T_max 0.930
_exptl_absorpt_correction_T_min 0.917
_exptl_absorpt_correction_type multi-scan
_exptl_crystal_colour colorless
_exptl_crystal_density_diffrn 1.724
_exptl_crystal_description block
_exptl_crystal_F_000 294.0
_exptl_crystal_size_max 0.4
_exptl_crystal_size_mid 0.1
_exptl_crystal_size_min 0.1
_refine_diff_density_max 0.944
_refine_diff_density_min -0.398
_refine_diff_density_rms 0.082
_refine_ls_extinction_method none
_refine_ls_goodness_of_fit_ref 1.056
_refine_ls_hydrogen_treatment constr
_refine_ls_matrix_type full
_refine_ls_number_parameters 147
_refine_ls_number_reflns 1940
_refine_ls_number_restraints 0
_refine_ls_restrained_S_all 1.056
_refine_ls_R_factor_all 0.0511
_refine_ls_R_factor_gt 0.0474
_refine_ls_shift/su_max 0.000
_refine_ls_shift/su_mean 0.000
_refine_ls_structure_factor_coef Fsqd
_refine_ls_weighting_details 'w=1/[\s^2^(Fo^2^)+(0.0708P)^2^+0.6907P] where P=(Fo^2^+2Fc^2^)/3'
_refine_ls_weighting_scheme calc
_refine_ls_wR_factor_gt 0.1319
_refine_ls_wR_factor_ref 0.1369
_reflns_Friedel_coverage 0.000
_reflns_number_gt 1767
_reflns_number_total 2034
_reflns_threshold_expression 'I > 2\s(I)'
_cod_data_source_file d1ce01206a2.cif
_cod_data_source_block jys_200926_0m
_cod_depositor_comments 'Adding full bibliography for 7243818.cif.'
_cod_database_code 7243818
_shelx_shelxl_version_number 2014/7
_shelx_space_group_comment
;
The symmetry employed for this shelxl refinement is uniquely defined
by the following loop, which should always be used as a source of
symmetry information in preference to the above space-group names.
They are only intended as comments.
;

loop_
_space_group_symop_operation_xyz
'x, y, z'
'-x, -y, -z'

loop_
_atom_site_label
_atom_site_type_symbol
_atom_site_fract_x
_atom_site_fract_y
_atom_site_fract_z
_atom_site_U_iso_or_equiv
_atom_site_adp_type
_atom_site_occupancy
_atom_site_site_symmetry_order
_atom_site_calc_flag
_atom_site_refinement_flags_posn
_atom_site_refinement_flags_adp
_atom_site_refinement_flags_occupancy
_atom_site_disorder_assembly
_atom_site_disorder_group
Sc01 Sc 0.72100(6) 0.38901(6) 0.25022(5) 0.0187(2) Uani 1 1 d . . . . .
O002 O 1.0014(3) 0.7102(3) -0.1464(2) 0.0249(5) Uani 1 1 d . . . . .
O003 O 0.8113(3) 0.6261(3) 0.0706(2) 0.0266(5) Uani 1 1 d . . . . .
O004 O 0.5278(3) 0.3048(3) 0.4675(2) 0.0243(5) Uani 1 1 d . . . . .
O005 O 0.3590(3) 0.3906(3) 0.6565(2) 0.0256(5) Uani 1 1 d . . . . .
O006 O 0.2888(3) 0.6339(3) -0.0166(2) 0.0311(5) Uani 1 1 d . . . . .
O007 O 0.4560(3) 0.5260(3) 0.1744(2) 0.0283(5) Uani 1 1 d . . . . .
O008 O 0.7086(3) 0.1158(3) 0.3061(2) 0.0317(5) Uani 1 1 d . . . . .
H00A H 0.7430 0.0477 0.3948 0.047 Uiso 1 1 d R U . . .
H00B H 0.7854 0.0737 0.2437 0.047 Uiso 1 1 d R U . . .
O009 O 0.7252(3) 0.8504(3) 0.5954(3) 0.0406(6) Uani 1 1 d G . . . .
H00E H 0.6848 0.8813 0.6721 0.061 Uiso 1 1 d G U . . .
H00F H 0.6481 0.7986 0.5933 0.061 Uiso 1 1 d G U . . .
O00A O 0.9029(3) 0.2938(4) 0.4193(3) 0.0426(6) Uani 1 1 d . . . . .
H00C H 1.0098 0.2894 0.3742 0.064 Uiso 1 1 d R U . . .
H00D H 0.8997 0.1847 0.4781 0.064 Uiso 1 1 d R U . . .
C00B C 0.9467(3) 0.5970(4) -0.0227(3) 0.0206(6) Uani 1 1 d . . . . .
C00C C 0.4252(4) 0.5472(4) 0.0450(3) 0.0236(6) Uani 1 1 d . . . . .
C00D C 0.4665(3) 0.4115(3) 0.5364(3) 0.0192(6) Uani 1 1 d . . . . .
O00E O 0.8916(5) -0.0896(4) 0.1417(3) 0.0684(9) Uani 1 1 d G . . . .
H00G H 0.9352 -0.1850 0.1231 0.103 Uiso 1 1 d G U . . .
H00H H 0.7850 -0.0484 0.1207 0.103 Uiso 1 1 d G U . . .
O00F O 0.8016(4) 0.2323(4) 0.7185(3) 0.0702(10) Uani 1 1 d G . . . .
H00I H 0.8369 0.3309 0.6822 0.105 Uiso 1 1 d G U . . .
H00J H 0.8878 0.1531 0.7621 0.105 Uiso 1 1 d G U . . .
O00G O 0.6015(5) -0.0429(5) 0.8542(3) 0.1031(14) Uani 1 1 d G . . . .
H00K H 0.6883 0.0095 0.8289 0.155 Uiso 1 1 d G U . . .
H00L H 0.5098 0.0370 0.8638 0.155 Uiso 1 1 d G U . . .

loop_
_atom_site_aniso_label
_atom_site_aniso_U_11
_atom_site_aniso_U_22
_atom_site_aniso_U_33
_atom_site_aniso_U_23
_atom_site_aniso_U_13
_atom_site_aniso_U_12
Sc01 0.0170(3) 0.0244(3) 0.0154(3) -0.0104(2) 0.0034(2) -0.0053(2)
O002 0.0208(10) 0.0289(10) 0.0192(10) -0.0076(8) 0.0044(8) -0.0048(8)
O003 0.0241(10) 0.0266(10) 0.0238(10) -0.0117(8) 0.0093(8) -0.0043(8)
O004 0.0277(10) 0.0276(10) 0.0220(10) -0.0150(8) 0.0056(8) -0.0107(8)
O005 0.0281(11) 0.0311(11) 0.0203(10) -0.0142(8) 0.0098(8) -0.0140(8)
O006 0.0261(11) 0.0412(12) 0.0287(11) -0.0190(9) -0.0074(9) 0.0009(9)
O007 0.0224(10) 0.0449(12) 0.0216(10) -0.0192(9) -0.0012(8) -0.0042(9)
O008 0.0407(13) 0.0278(10) 0.0254(11) -0.0136(9) 0.0061(9) -0.0086(9)
O009 0.0325(12) 0.0444(14) 0.0448(14) -0.0137(11) -0.0009(10) -0.0164(10)
O00A 0.0250(11) 0.0722(17) 0.0292(12) -0.0264(12) -0.0047(9) 0.0041(11)
C00B 0.0177(12) 0.0297(15) 0.0169(13) -0.0123(11) 0.0026(10) -0.0071(11)
C00C 0.0215(14) 0.0305(14) 0.0220(14) -0.0125(12) 0.0023(11) -0.0105(11)
C00D 0.0186(13) 0.0248(13) 0.0167(13) -0.0110(10) 0.0000(10) -0.0053(10)
O00E 0.083(2) 0.0577(18) 0.081(2) -0.0498(17) -0.0168(18) 0.0017(16)
O00F 0.066(2) 0.094(2) 0.0545(18) -0.0463(18) -0.0137(16) 0.0108(18)
O00G 0.090(3) 0.103(3) 0.105(3) -0.044(3) -0.002(3) -0.006(2)

loop_
_atom_type_symbol
_atom_type_description
_atom_type_scat_dispersion_real
_atom_type_scat_dispersion_imag
_atom_type_scat_source
C C 0.0033 0.0016 'International Tables Vol C Tables 4.2.6.8 and 6.1.1.4'
O O 0.0106 0.0060 'International Tables Vol C Tables 4.2.6.8 and 6.1.1.4'
Sc Sc 0.2519 0.3716 'International Tables Vol C Tables 4.2.6.8 and 6.1.1.4'
H H 0.0000 0.0000 'International Tables Vol C Tables 4.2.6.8 and 6.1.1.4'

loop_
_geom_angle_atom_site_label_1
_geom_angle_atom_site_label_2
_geom_angle_atom_site_label_3
_geom_angle
_geom_angle_site_symmetry_1
_geom_angle_site_symmetry_3
_geom_angle_publ_flag
O008 Sc01 O00A 89.52(10) . . ?
O008 Sc01 O003 144.38(8) . . ?
O00A Sc01 O003 103.51(10) . . ?
O008 Sc01 O007 99.27(9) . . ?
O00A Sc01 O007 150.76(8) . . ?
O003 Sc01 O007 85.41(8) . . ?
O008 Sc01 O005 142.95(8) . 2_666 ?
O00A Sc01 O005 77.86(9) . 2_666 ?
O003 Sc01 O005 72.67(7) . 2_666 ?
O007 Sc01 O005 78.45(8) . 2_666 ?
O008 Sc01 O004 72.16(7) . . ?
O00A Sc01 O004 80.61(8) . . ?
O003 Sc01 O004 142.08(7) . . ?
O007 Sc01 O004 75.78(8) . . ?
O005 Sc01 O004 71.48(7) 2_666 . ?
O008 Sc01 O002 80.35(8) . 2_765 ?
O00A Sc01 O002 71.09(8) . 2_765 ?
O003 Sc01 O002 73.12(7) . 2_765 ?
O007 Sc01 O002 137.73(7) . 2_765 ?
O005 Sc01 O002 125.97(7) 2_666 2_765 ?
O004 Sc01 O002 140.43(8) . 2_765 ?
O008 Sc01 O006 73.35(8) . 2_665 ?
O00A Sc01 O006 138.97(8) . 2_665 ?
O003 Sc01 O006 75.29(8) . 2_665 ?
O007 Sc01 O006 70.07(7) . 2_665 ?
O005 Sc01 O006 136.32(8) 2_666 2_665 ?
O004 Sc01 O006 125.80(7) . 2_665 ?
O002 Sc01 O006 69.44(7) 2_765 2_665 ?
C00B O002 Sc01 114.10(17) . 2_765 ?
C00B O003 Sc01 116.60(17) . . ?
C00D O004 Sc01 118.09(17) . . ?
C00D O005 Sc01 118.30(17) . 2_666 ?
C00C O006 Sc01 115.76(18) . 2_665 ?
C00C O007 Sc01 121.21(18) . . ?
O002 C00B O003 126.6(3) . . ?
O002 C00B C00B 117.2(3) . 2_765 ?
O003 C00B C00B 116.1(3) . 2_765 ?
O006 C00C O007 127.7(3) . . ?
O006 C00C C00C 116.7(3) . 2_665 ?
O007 C00C C00C 115.5(3) . 2_665 ?
O005 C00D O004 127.9(2) . . ?
O005 C00D C00D 116.4(3) . 2_666 ?
O004 C00D C00D 115.7(3) . 2_666 ?

loop_
_geom_bond_atom_site_label_1
_geom_bond_atom_site_label_2
_geom_bond_distance
_geom_bond_site_symmetry_2
_geom_bond_publ_flag
Sc01 O008 2.140(2) . ?
Sc01 O00A 2.172(2) . ?
Sc01 O003 2.186(2) . ?
Sc01 O007 2.206(2) . ?
Sc01 O005 2.2531(19) 2_666 ?
Sc01 O004 2.2567(19) . ?
Sc01 O002 2.2631(19) 2_765 ?
Sc01 O006 2.366(2) 2_665 ?
O002 C00B 1.245(3) . ?
O002 Sc01 2.2632(19) 2_765 ?
O003 C00B 1.264(3) . ?
O004 C00D 1.255(3) . ?
O005 C00D 1.244(3) . ?
O005 Sc01 2.2531(19) 2_666 ?
O006 C00C 1.236(4) . ?
O006 Sc01 2.366(2) 2_665 ?
O007 C00C 1.260(3) . ?
C00B C00B 1.525(5) 2_765 ?
C00C C00C 1.528(5) 2_665 ?
C00D C00D 1.536(5) 2_666 ?
